data_4070935
loop_
_publ_author_name
'Bazinet, Patrick'
'Tilley, T. Don'

_publ_section_title
;
 Octa- and Nonamethylfluorenyl Complexes of Zr(II), Zr(IV), and Hf(IV).
 Investigation of Steric and Electronic Effects
;
_journal_issue 6
_journal_name_full Organometallics
_journal_page_first 1267
_journal_paper_doi 10.1021/om701133e
_journal_volume 27
_journal_year 2008
_chemical_formula_moiety 'C33 H48 Cl2 Si2 Zr'
_chemical_formula_sum 'C33 H48 Cl2 Si2 Zr'
_chemical_formula_weight 663.01
_chemical_name_systematic
; 
 ? 
;
_space_group_IT_number 15
_symmetry_cell_setting monoclinic
_symmetry_space_group_name_Hall '-C 2yc'
_symmetry_space_group_name_H-M 'C 1 2/c 1'
_atom_sites_solution_hydrogens geom
_atom_sites_solution_primary direct
_atom_sites_solution_secondary difmap
_audit_creation_method SHELXL-97
_cell_angle_alpha 90.00
_cell_angle_beta 101.991(2)
_cell_angle_gamma 90.00
_cell_formula_units_Z 8
_cell_length_a 15.7039(16)
_cell_length_b 13.2091(14)
_cell_length_c 32.361(3)
_cell_measurement_reflns_used 13724
_cell_measurement_temperature 145(2)
_cell_measurement_theta_max 23.251
_cell_measurement_theta_min 2.213
_cell_volume 6566.3(11)
_computing_cell_refinement 'Bruker SMART'
_computing_data_collection 'Bruker SMART'
_computing_data_reduction 'Bruker SHELXTL'
_computing_molecular_graphics 'Bruker SHELXTL'
_computing_publication_material 'Bruker SHELXTL'
_computing_structure_refinement 'SHELXL-97 (Sheldrick, 1997)'
_computing_structure_solution 'SHELXS-97 (Sheldrick, 1990)'
_diffrn_ambient_temperature 145(2)
_diffrn_measured_fraction_theta_full 0.994
_diffrn_measured_fraction_theta_max 0.994
_diffrn_measurement_device_type 'CCD area detector'
_diffrn_measurement_method 'phi and omega scans'
_diffrn_radiation_monochromator graphite
_diffrn_radiation_source 'fine-focus sealed tube'
_diffrn_radiation_type MoK\a
_diffrn_radiation_wavelength 0.71073
_diffrn_reflns_av_R_equivalents 0.0627
_diffrn_reflns_av_sigmaI/netI 0.0741
_diffrn_reflns_limit_h_max 16
_diffrn_reflns_limit_h_min -17
_diffrn_reflns_limit_k_max 9
_diffrn_reflns_limit_k_min -14
_diffrn_reflns_limit_l_max 33
_diffrn_reflns_limit_l_min -35
_diffrn_reflns_number 13331
_diffrn_reflns_theta_full 23.30
_diffrn_reflns_theta_max 23.30
_diffrn_reflns_theta_min 2.03
_diffrn_standards_decay_% 0
_diffrn_standards_interval_count 0
_diffrn_standards_interval_time 0
_diffrn_standards_number 0
_exptl_absorpt_coefficient_mu 0.592
_exptl_absorpt_correction_T_max 0.864
_exptl_absorpt_correction_T_min 0.779
_exptl_absorpt_correction_type multi-scan
_exptl_absorpt_process_details 'sadabs, 2004'
_exptl_crystal_colour red
_exptl_crystal_density_diffrn 1.341
_exptl_crystal_density_method 'not measured'
_exptl_crystal_description block
_exptl_crystal_F_000 2784
_exptl_crystal_size_max 0.4
_exptl_crystal_size_mid 0.3
_exptl_crystal_size_min 0.25
_refine_diff_density_max 0.652
_refine_diff_density_min -0.753
_refine_diff_density_rms 0.096
_refine_ls_extinction_method none
_refine_ls_goodness_of_fit_ref 1.047
_refine_ls_hydrogen_treatment constr
_refine_ls_matrix_type full
_refine_ls_number_parameters 343
_refine_ls_number_reflns 4722
_refine_ls_number_restraints 0
_refine_ls_restrained_S_all 1.047
_refine_ls_R_factor_all 0.0761
_refine_ls_R_factor_gt 0.0524
_refine_ls_shift/su_max 0.001
_refine_ls_shift/su_mean 0.000
_refine_ls_structure_factor_coef Fsqd
_refine_ls_weighting_details 'calc w=1/[\s^2^(Fo^2^)+(0.0623P)^2^+20.8562P] where P=(Fo^2^+2Fc^2^)/3'
_refine_ls_weighting_scheme calc
_refine_ls_wR_factor_gt 0.1254
_refine_ls_wR_factor_ref 0.1363
_reflns_number_gt 3629
_reflns_number_total 4722
_reflns_threshold_expression >2sigma(I)
_cod_data_source_file om701133e-file004.cif
_cod_data_source_block 1156
_cod_depositor_comments
;
The following automatic conversions were performed:

'_symmetry_cell_setting' value 'Monoclinic' changed to 'monoclinic'
according to /home/saulius/struct/CIF-dictionaries/cif_core.dic
dictionary named 'cif_core.dic' version 2.4.1 from 2010-06-29.

Automatic conversion script
Id: cif_fix_values 1715 2011-07-08 13:25:40Z adriana 
;
_cod_original_cell_volume 6566.3(12)
_cod_original_sg_symbol_H-M 'C 2/c'
_cod_database_code 4070935

loop_
_symmetry_equiv_pos_as_xyz
'x, y, z'
'-x, y, -z+1/2'
'x+1/2, y+1/2, z'
'-x+1/2, y+1/2, -z+1/2'
'-x, -y, -z'
'x, -y, z-1/2'
'-x+1/2, -y+1/2, -z'
'x+1/2, -y+1/2, z-1/2'

loop_
_atom_site_label
_atom_site_type_symbol
_atom_site_fract_x
_atom_site_fract_y
_atom_site_fract_z
_atom_site_U_iso_or_equiv
_atom_site_adp_type
_atom_site_occupancy
_atom_site_symmetry_multiplicity
_atom_site_calc_flag
_atom_site_refinement_flags
Zr1 Zr 0.21957(3) 0.48987(4) 0.387961(15) 0.01739(18) Uani 1 1 d .
Cl1 Cl 0.35583(8) 0.42642(11) 0.37353(4) 0.0292(4) Uani 1 1 d .
Si1 Si 0.09374(10) 0.75808(12) 0.35602(5) 0.0267(4) Uani 1 1 d .
C1 C 0.1445(3) 0.4547(4) 0.44542(16) 0.0210(12) Uani 1 1 d .
Cl2 Cl 0.28323(10) 0.64058(11) 0.42481(5) 0.0371(4) Uani 1 1 d .
Si2 Si 0.23342(10) 0.45110(11) 0.26370(5) 0.0227(4) Uani 1 1 d .
C2 C 0.1096(3) 0.3745(4) 0.41683(16) 0.0197(12) Uani 1 1 d .
C3 C 0.0221(3) 0.3487(4) 0.39660(17) 0.0222(12) Uani 1 1 d .
C4 C 0.0097(3) 0.2688(4) 0.36930(17) 0.0270(13) Uani 1 1 d .
C5 C 0.0811(3) 0.2126(4) 0.35882(16) 0.0236(13) Uani 1 1 d .
C6 C 0.1659(3) 0.2339(4) 0.37842(16) 0.0210(12) Uani 1 1 d .
C7 C 0.1807(3) 0.3105(4) 0.41087(16) 0.0190(12) Uani 1 1 d .
C8 C 0.2556(3) 0.3380(4) 0.44366(16) 0.0207(12) Uani 1 1 d .
C9 C 0.3355(3) 0.2861(4) 0.46055(17) 0.0260(13) Uani 1 1 d .
C10 C 0.3957(4) 0.3332(4) 0.49098(17) 0.0278(14) Uani 1 1 d .
C11 C 0.3770(4) 0.4253(5) 0.51018(17) 0.0312(14) Uani 1 1 d .
C12 C 0.2953(4) 0.4697(4) 0.49866(16) 0.0264(13) Uani 1 1 d .
C13 C 0.2336(3) 0.4266(4) 0.46451(16) 0.0221(12) Uani 1 1 d .
C14 C 0.0936(4) 0.5392(4) 0.46037(17) 0.0289(14) Uani 1 1 d .
H14A H 0.0674 0.5149 0.4828 0.043 Uiso 1 1 calc R
H14B H 0.0489 0.5620 0.4373 0.043 Uiso 1 1 calc R
H14C H 0.1321 0.5944 0.4705 0.043 Uiso 1 1 calc R
C15 C -0.0549(3) 0.4011(5) 0.40911(18) 0.0323(14) Uani 1 1 d .
H15A H -0.1081 0.3752 0.3923 0.048 Uiso 1 1 calc R
H15B H -0.0514 0.4726 0.4045 0.048 Uiso 1 1 calc R
H15C H -0.0539 0.3885 0.4384 0.048 Uiso 1 1 calc R
C16 C -0.0812(4) 0.2350(5) 0.3476(2) 0.0405(16) Uani 1 1 d .
H16A H -0.1237 0.2766 0.3569 0.061 Uiso 1 1 calc R
H16B H -0.0897 0.1656 0.3546 0.061 Uiso 1 1 calc R
H16C H -0.0877 0.2414 0.3175 0.061 Uiso 1 1 calc R
C17 C 0.0618(4) 0.1282(5) 0.32705(19) 0.0423(17) Uani 1 1 d .
H17A H 0.1154 0.0987 0.3231 0.063 Uiso 1 1 calc R
H17B H 0.0303 0.1546 0.3006 0.063 Uiso 1 1 calc R
H17C H 0.0273 0.0775 0.3371 0.063 Uiso 1 1 calc R
C18 C 0.2405(4) 0.1833(4) 0.36338(18) 0.0306(14) Uani 1 1 d .
H18A H 0.2178 0.1349 0.3418 0.046 Uiso 1 1 calc R
H18B H 0.2773 0.1494 0.3867 0.046 Uiso 1 1 calc R
H18C H 0.2736 0.2336 0.3522 0.046 Uiso 1 1 calc R
C19 C 0.3465(4) 0.1748(4) 0.45110(18) 0.0312(14) Uani 1 1 d .
H19A H 0.4035 0.1527 0.4650 0.047 Uiso 1 1 calc R
H19B H 0.3396 0.1655 0.4212 0.047 Uiso 1 1 calc R
H19C H 0.3033 0.1358 0.4611 0.047 Uiso 1 1 calc R
C20 C 0.4840(4) 0.2852(5) 0.50736(18) 0.0386(16) Uani 1 1 d .
H20A H 0.4887 0.2240 0.4920 0.058 Uiso 1 1 calc R
H20B H 0.4903 0.2699 0.5368 0.058 Uiso 1 1 calc R
H20C H 0.5290 0.3315 0.5036 0.058 Uiso 1 1 calc R
C21 C 0.4448(4) 0.4688(5) 0.54541(19) 0.0451(17) Uani 1 1 d .
H21A H 0.4234 0.5304 0.5552 0.068 Uiso 1 1 calc R
H21B H 0.4969 0.4826 0.5353 0.068 Uiso 1 1 calc R
H21C H 0.4575 0.4210 0.5682 0.068 Uiso 1 1 calc R
C22 C 0.2688(4) 0.5559(5) 0.52442(19) 0.0410(16) Uani 1 1 d .
H22A H 0.3177 0.5756 0.5460 0.062 Uiso 1 1 calc R
H22B H 0.2221 0.5340 0.5373 0.062 Uiso 1 1 calc R
H22C H 0.2498 0.6125 0.5062 0.062 Uiso 1 1 calc R
C23 C 0.1909(3) 0.6016(4) 0.32216(15) 0.0190(12) Uani 1 1 d .
H23A H 0.2326 0.6505 0.3151 0.023 Uiso 1 1 calc R
C24 C 0.1815(3) 0.5000(4) 0.30684(16) 0.0204(12) Uani 1 1 d .
C25 C 0.1103(3) 0.4597(4) 0.32225(16) 0.0217(12) Uani 1 1 d .
H25A H 0.0820 0.3946 0.3138 0.026 Uiso 1 1 calc R
C26 C 0.0754(3) 0.5375(4) 0.34400(16) 0.0216(12) Uani 1 1 d .
H26A H 0.0199 0.5334 0.3533 0.026 Uiso 1 1 calc R
C27 C 0.1248(3) 0.6259(4) 0.34408(15) 0.0190(12) Uani 1 1 d .
C28 C 0.0072(5) 0.7942(6) 0.3104(2) 0.060(2) Uani 1 1 d .
H28A H -0.0416 0.7494 0.3087 0.091 Uiso 1 1 calc R
H28B H 0.0291 0.7896 0.2849 0.091 Uiso 1 1 calc R
H28C H -0.0110 0.8625 0.3140 0.091 Uiso 1 1 calc R
C29 C 0.1867(4) 0.8460(4) 0.3582(2) 0.0448(17) Uani 1 1 d .
H29A H 0.1694 0.9132 0.3641 0.067 Uiso 1 1 calc R
H29B H 0.2043 0.8454 0.3315 0.067 Uiso 1 1 calc R
H29C H 0.2345 0.8247 0.3800 0.067 Uiso 1 1 calc R
C30 C 0.0513(4) 0.7649(5) 0.40462(18) 0.0366(15) Uani 1 1 d .
H30A H 0.0035 0.7186 0.4027 0.055 Uiso 1 1 calc R
H30B H 0.0316 0.8325 0.4082 0.055 Uiso 1 1 calc R
H30C H 0.0965 0.7471 0.4283 0.055 Uiso 1 1 calc R
C31 C 0.2445(4) 0.3118(4) 0.26506(18) 0.0357(15) Uani 1 1 d .
H31A H 0.2842 0.2919 0.2905 0.054 Uiso 1 1 calc R
H31B H 0.2664 0.2895 0.2410 0.054 Uiso 1 1 calc R
H31C H 0.1886 0.2815 0.2644 0.054 Uiso 1 1 calc R
C32 C 0.1571(4) 0.4903(5) 0.21436(17) 0.0378(16) Uani 1 1 d .
H32A H 0.1789 0.4677 0.1903 0.057 Uiso 1 1 calc R
H32B H 0.1520 0.5627 0.2137 0.057 Uiso 1 1 calc R
H32C H 0.1009 0.4607 0.2136 0.057 Uiso 1 1 calc R
C33 C 0.3393(3) 0.5145(4) 0.26523(18) 0.0292(14) Uani 1 1 d .
H33A H 0.3795 0.4958 0.2907 0.044 Uiso 1 1 calc R
H33B H 0.3312 0.5866 0.2646 0.044 Uiso 1 1 calc R
H33C H 0.3620 0.4940 0.2412 0.044 Uiso 1 1 calc R

loop_
_atom_site_aniso_label
_atom_site_aniso_U_11
_atom_site_aniso_U_22
_atom_site_aniso_U_33
_atom_site_aniso_U_23
_atom_site_aniso_U_13
_atom_site_aniso_U_12
Zr1 0.0136(3) 0.0199(3) 0.0184(3) 0.0008(2) 0.0027(2) 0.0003(2)
Cl1 0.0179(7) 0.0383(9) 0.0330(8) 0.0083(7) 0.0087(6) 0.0072(6)
Si1 0.0273(9) 0.0265(9) 0.0262(9) 0.0027(7) 0.0055(7) 0.0108(7)
C1 0.022(3) 0.023(3) 0.020(3) 0.000(2) 0.008(2) 0.002(2)
Cl2 0.0376(9) 0.0374(9) 0.0346(9) 0.0020(7) 0.0033(7) -0.0027(7)
Si2 0.0224(8) 0.0245(9) 0.0208(8) -0.0022(7) 0.0039(7) 0.0013(7)
C2 0.020(3) 0.023(3) 0.018(3) 0.005(2) 0.009(2) 0.003(2)
C3 0.016(3) 0.022(3) 0.028(3) 0.004(3) 0.006(2) -0.004(2)
C4 0.020(3) 0.028(3) 0.033(3) 0.007(3) 0.006(3) -0.006(2)
C5 0.029(3) 0.018(3) 0.022(3) -0.001(2) 0.003(3) -0.009(2)
C6 0.021(3) 0.016(3) 0.027(3) 0.002(2) 0.007(3) -0.001(2)
C7 0.017(3) 0.021(3) 0.020(3) 0.006(2) 0.004(2) 0.000(2)
C8 0.020(3) 0.022(3) 0.021(3) 0.007(2) 0.006(2) 0.000(2)
C9 0.023(3) 0.033(3) 0.025(3) 0.010(3) 0.012(3) 0.005(3)
C10 0.026(3) 0.038(4) 0.019(3) 0.015(3) 0.005(3) 0.002(3)
C11 0.031(3) 0.038(4) 0.021(3) 0.009(3) -0.001(3) -0.006(3)
C12 0.036(3) 0.026(3) 0.018(3) 0.004(2) 0.007(3) -0.005(3)
C13 0.024(3) 0.026(3) 0.017(3) 0.000(2) 0.005(2) 0.001(2)
C14 0.031(3) 0.032(3) 0.026(3) -0.001(3) 0.011(3) 0.004(3)
C15 0.015(3) 0.041(4) 0.042(4) 0.005(3) 0.008(3) 0.002(3)
C16 0.027(3) 0.047(4) 0.045(4) 0.001(3) 0.001(3) -0.005(3)
C17 0.041(4) 0.039(4) 0.045(4) -0.010(3) 0.006(3) -0.005(3)
C18 0.033(3) 0.026(3) 0.036(3) 0.002(3) 0.013(3) 0.004(3)
C19 0.027(3) 0.032(3) 0.035(4) 0.009(3) 0.008(3) 0.007(3)
C20 0.030(4) 0.048(4) 0.034(4) 0.013(3) -0.002(3) 0.007(3)
C21 0.045(4) 0.053(4) 0.033(4) 0.000(3) -0.003(3) -0.010(3)
C22 0.046(4) 0.043(4) 0.031(4) -0.009(3) 0.001(3) -0.009(3)
C23 0.021(3) 0.019(3) 0.017(3) 0.003(2) 0.003(2) 0.002(2)
C24 0.017(3) 0.025(3) 0.016(3) 0.005(2) -0.002(2) -0.002(2)
C25 0.020(3) 0.023(3) 0.019(3) 0.001(2) -0.004(2) -0.003(2)
C26 0.012(3) 0.032(3) 0.019(3) 0.002(2) 0.000(2) 0.001(2)
C27 0.015(3) 0.023(3) 0.018(3) 0.004(2) 0.001(2) 0.006(2)
C28 0.062(5) 0.064(5) 0.045(4) -0.002(4) -0.013(4) 0.042(4)
C29 0.051(4) 0.027(4) 0.063(5) 0.005(3) 0.027(4) 0.007(3)
C30 0.035(4) 0.033(4) 0.044(4) 0.001(3) 0.015(3) 0.010(3)
C31 0.047(4) 0.026(3) 0.035(4) -0.005(3) 0.010(3) 0.001(3)
C32 0.037(4) 0.053(4) 0.022(3) 0.004(3) 0.001(3) 0.010(3)
C33 0.028(3) 0.031(3) 0.032(3) 0.001(3) 0.015(3) -0.002(3)

loop_
_atom_type_symbol
_atom_type_description
_atom_type_scat_dispersion_real
_atom_type_scat_dispersion_imag
_atom_type_scat_source
C C 0.0033 0.0016 'International Tables Vol C Tables 4.2.6.8 and 6.1.1.4'
H H 0.0000 0.0000 'International Tables Vol C Tables 4.2.6.8 and 6.1.1.4'
Si Si 0.0817 0.0704 'International Tables Vol C Tables 4.2.6.8 and 6.1.1.4'
Cl Cl 0.1484 0.1585 'International Tables Vol C Tables 4.2.6.8 and 6.1.1.4'
Zr Zr -2.9673 0.5597 'International Tables Vol C Tables 4.2.6.8 and 6.1.1.4'

loop_
_geom_angle_atom_site_label_1
_geom_angle_atom_site_label_2
_geom_angle_atom_site_label_3
_geom_angle
Cl2 Zr1 Cl1 95.05(5)
Cl2 Zr1 C1 89.81(13)
Cl1 Zr1 C1 131.53(13)
Cl2 Zr1 C25 134.15(13)
Cl1 Zr1 C25 105.11(13)
C1 Zr1 C25 105.40(17)
Cl2 Zr1 C26 107.84(13)
Cl1 Zr1 C26 135.14(12)
C1 Zr1 C26 87.58(17)
C25 Zr1 C26 33.20(17)
Cl2 Zr1 C23 85.36(12)
Cl1 Zr1 C23 92.80(12)
C1 Zr1 C23 135.67(17)
C25 Zr1 C23 53.48(17)
C26 Zr1 C23 52.84(17)
Cl2 Zr1 C27 80.21(12)
Cl1 Zr1 C27 124.58(12)
C1 Zr1 C27 103.79(16)
C25 Zr1 C27 54.37(17)
C26 Zr1 C27 32.14(16)
C23 Zr1 C27 32.00(16)
Cl2 Zr1 C24 116.33(12)
Cl1 Zr1 C24 81.34(12)
C1 Zr1 C24 137.72(17)
C25 Zr1 C24 32.61(16)
C26 Zr1 C24 54.05(16)
C23 Zr1 C24 32.33(16)
C27 Zr1 C24 54.07(16)
Cl2 Zr1 C13 81.34(12)
Cl1 Zr1 C13 99.77(12)
C1 Zr1 C13 33.53(16)
C25 Zr1 C13 132.80(17)
C26 Zr1 C13 121.08(17)
C23 Zr1 C13 162.41(16)
C27 Zr1 C13 133.02(16)
C24 Zr1 C13 162.24(16)
Cl2 Zr1 C7 134.95(12)
Cl1 Zr1 C7 90.50(12)
C1 Zr1 C7 55.20(17)
C25 Zr1 C7 86.33(16)
C26 Zr1 C7 98.85(17)
C23 Zr1 C7 139.06(16)
C27 Zr1 C7 130.85(16)
C24 Zr1 C7 108.71(16)
C13 Zr1 C7 53.70(16)
Cl2 Zr1 C2 122.50(12)
Cl1 Zr1 C2 122.70(12)
C1 Zr1 C2 32.78(16)
C25 Zr1 C2 79.72(16)
C26 Zr1 C2 76.23(17)
C23 Zr1 C2 128.27(16)
C27 Zr1 C2 104.79(16)
C24 Zr1 C2 111.35(16)
C13 Zr1 C2 53.12(16)
C7 Zr1 C2 32.21(15)
Cl2 Zr1 C8 106.01(12)
Cl1 Zr1 C8 78.44(11)
C1 Zr1 C8 54.07(16)
C25 Zr1 C8 118.05(17)
C26 Zr1 C8 127.84(17)
C23 Zr1 C8 166.07(16)
C27 Zr1 C8 156.13(16)
C24 Zr1 C8 134.27(16)
C13 Zr1 C8 31.47(16)
C7 Zr1 C8 32.05(15)
C2 Zr1 C8 52.15(15)
C30 Si1 C28 109.5(3)
C30 Si1 C29 111.1(3)
C28 Si1 C29 108.1(3)
C30 Si1 C27 112.3(3)
C28 Si1 C27 104.8(3)
C29 Si1 C27 110.8(3)
C2 C1 C13 106.9(4)
C2 C1 C14 126.4(5)
C13 C1 C14 125.4(5)
C2 C1 Zr1 80.2(3)
C13 C1 Zr1 78.4(3)
C14 C1 Zr1 118.3(4)
C31 Si2 C33 111.7(3)
C31 Si2 C32 109.8(3)
C33 Si2 C32 108.2(3)
C31 Si2 C24 112.3(3)
C33 Si2 C24 110.6(2)
C32 Si2 C24 103.9(2)
C3 C2 C1 132.1(5)
C3 C2 C7 119.5(5)
C1 C2 C7 108.3(4)
C3 C2 Zr1 128.0(3)
C1 C2 Zr1 67.0(3)
C7 C2 Zr1 73.0(3)
C4 C3 C2 118.3(5)
C4 C3 C15 120.7(5)
C2 C3 C15 120.6(5)
C3 C4 C5 122.5(5)
C3 C4 C16 121.3(5)
C5 C4 C16 116.1(5)
C6 C5 C4 120.7(5)
C6 C5 C17 120.2(5)
C4 C5 C17 119.1(5)
C5 C6 C7 118.1(5)
C5 C6 C18 120.0(5)
C7 C6 C18 121.7(5)
C6 C7 C2 119.8(5)
C6 C7 C8 133.5(5)
C2 C7 C8 106.6(4)
C6 C7 Zr1 116.4(3)
C2 C7 Zr1 74.8(3)
C8 C7 Zr1 77.2(3)
C13 C8 C9 119.3(5)
C13 C8 C7 108.1(4)
C9 C8 C7 131.9(5)
C13 C8 Zr1 70.5(3)
C9 C8 Zr1 131.3(3)
C7 C8 Zr1 70.8(3)
C10 C9 C8 118.4(5)
C10 C9 C19 119.7(5)
C8 C9 C19 120.9(5)
C9 C10 C11 122.0(5)
C9 C10 C20 120.5(5)
C11 C10 C20 117.4(5)
C12 C11 C10 120.4(5)
C12 C11 C21 120.8(6)
C10 C11 C21 118.6(5)
C11 C12 C13 118.7(5)
C11 C12 C22 120.8(5)
C13 C12 C22 120.3(5)
C12 C13 C8 120.0(5)
C12 C13 C1 131.7(5)
C8 C13 C1 108.3(4)
C12 C13 Zr1 121.6(4)
C8 C13 Zr1 78.0(3)
C1 C13 Zr1 68.1(3)
C1 C14 H14A 109.5
C1 C14 H14B 109.5
H14A C14 H14B 109.5
C1 C14 H14C 109.5
H14A C14 H14C 109.5
H14B C14 H14C 109.5
C3 C15 H15A 109.5
C3 C15 H15B 109.5
H15A C15 H15B 109.5
C3 C15 H15C 109.5
H15A C15 H15C 109.5
H15B C15 H15C 109.5
C4 C16 H16A 109.5
C4 C16 H16B 109.5
H16A C16 H16B 109.5
C4 C16 H16C 109.5
H16A C16 H16C 109.5
H16B C16 H16C 109.5
C5 C17 H17A 109.5
C5 C17 H17B 109.5
H17A C17 H17B 109.5
C5 C17 H17C 109.5
H17A C17 H17C 109.5
H17B C17 H17C 109.5
C6 C18 H18A 109.5
C6 C18 H18B 109.5
H18A C18 H18B 109.5
C6 C18 H18C 109.5
H18A C18 H18C 109.5
H18B C18 H18C 109.5
C9 C19 H19A 109.5
C9 C19 H19B 109.5
H19A C19 H19B 109.5
C9 C19 H19C 109.5
H19A C19 H19C 109.5
H19B C19 H19C 109.5
C10 C20 H20A 109.5
C10 C20 H20B 109.5
H20A C20 H20B 109.5
C10 C20 H20C 109.5
H20A C20 H20C 109.5
H20B C20 H20C 109.5
C11 C21 H21A 109.5
C11 C21 H21B 109.5
H21A C21 H21B 109.5
C11 C21 H21C 109.5
H21A C21 H21C 109.5
H21B C21 H21C 109.5
C12 C22 H22A 109.5
C12 C22 H22B 109.5
H22A C22 H22B 109.5
C12 C22 H22C 109.5
H22A C22 H22C 109.5
H22B C22 H22C 109.5
C27 C23 C24 110.8(5)
C27 C23 Zr1 74.5(3)
C24 C23 Zr1 74.6(3)
C27 C23 H23A 124.4
C24 C23 H23A 124.4
Zr1 C23 H23A 124.4
C25 C24 C23 105.3(4)
C25 C24 Si2 129.0(4)
C23 C24 Si2 123.6(4)
C25 C24 Zr1 69.8(3)
C23 C24 Zr1 73.1(3)
Si2 C24 Zr1 134.3(2)
C26 C25 C24 108.4(5)
C26 C25 Zr1 74.2(3)
C24 C25 Zr1 77.6(3)
C26 C25 H25A 125.1
C24 C25 H25A 125.1
Zr1 C25 H25A 125.1
C27 C26 C25 109.5(5)
C27 C26 Zr1 76.8(3)
C25 C26 Zr1 72.6(3)
C27 C26 H26A 124.9
C25 C26 H26A 124.9
Zr1 C26 H26A 124.9
C26 C27 C23 105.9(5)
C26 C27 Si1 127.5(4)
C23 C27 Si1 124.5(4)
C26 C27 Zr1 71.0(3)
C23 C27 Zr1 73.5(3)
Si1 C27 Zr1 133.2(2)
Si1 C28 H28A 109.5
Si1 C28 H28B 109.5
H28A C28 H28B 109.5
Si1 C28 H28C 109.5
H28A C28 H28C 109.5
H28B C28 H28C 109.5
Si1 C29 H29A 109.5
Si1 C29 H29B 109.5
H29A C29 H29B 109.5
Si1 C29 H29C 109.5
H29A C29 H29C 109.5
H29B C29 H29C 109.5
Si1 C30 H30A 109.5
Si1 C30 H30B 109.5
H30A C30 H30B 109.5
Si1 C30 H30C 109.5
H30A C30 H30C 109.5
H30B C30 H30C 109.5
Si2 C31 H31A 109.5
Si2 C31 H31B 109.5
H31A C31 H31B 109.5
Si2 C31 H31C 109.5
H31A C31 H31C 109.5
H31B C31 H31C 109.5
Si2 C32 H32A 109.5
Si2 C32 H32B 109.5
H32A C32 H32B 109.5
Si2 C32 H32C 109.5
H32A C32 H32C 109.5
H32B C32 H32C 109.5
Si2 C33 H33A 109.5
Si2 C33 H33B 109.5
H33A C33 H33B 109.5
Si2 C33 H33C 109.5
H33A C33 H33C 109.5
H33B C33 H33C 109.5

loop_
_geom_bond_atom_site_label_1
_geom_bond_atom_site_label_2
_geom_bond_distance
Zr1 Cl2 2.4268(16)
Zr1 Cl1 2.4320(14)
Zr1 C1 2.444(5)
Zr1 C25 2.472(5)
Zr1 C26 2.491(5)
Zr1 C23 2.552(5)
Zr1 C27 2.565(5)
Zr1 C24 2.572(5)
Zr1 C13 2.580(5)
Zr1 C7 2.593(5)
Zr1 C2 2.617(5)
Zr1 C8 2.677(5)
Si1 C30 1.834(6)
Si1 C28 1.849(6)
Si1 C29 1.855(6)
Si1 C27 1.875(5)
C1 C2 1.438(7)
C1 C13 1.455(7)
C1 C14 1.510(7)
Si2 C31 1.848(6)
Si2 C33 1.853(5)
Si2 C32 1.860(6)
Si2 C24 1.872(5)
C2 C3 1.435(7)
C2 C7 1.445(7)
C3 C4 1.364(7)
C3 C15 1.519(7)
C4 C5 1.442(8)
C4 C16 1.523(8)
C5 C6 1.380(7)
C5 C17 1.505(7)
C6 C7 1.442(7)
C6 C18 1.513(7)
C7 C8 1.457(7)
C8 C13 1.429(7)
C8 C9 1.435(7)
C9 C10 1.365(8)
C9 C19 1.518(8)
C10 C11 1.425(8)
C10 C20 1.517(8)
C11 C12 1.389(8)
C11 C21 1.503(8)
C12 C13 1.427(8)
C12 C22 1.520(8)
C14 H14A 0.9600
C14 H14B 0.9600
C14 H14C 0.9600
C15 H15A 0.9600
C15 H15B 0.9600
C15 H15C 0.9600
C16 H16A 0.9600
C16 H16B 0.9600
C16 H16C 0.9600
C17 H17A 0.9600
C17 H17B 0.9600
C17 H17C 0.9600
C18 H18A 0.9600
C18 H18B 0.9600
C18 H18C 0.9600
C19 H19A 0.9600
C19 H19B 0.9600
C19 H19C 0.9600
C20 H20A 0.9600
C20 H20B 0.9600
C20 H20C 0.9600
C21 H21A 0.9600
C21 H21B 0.9600
C21 H21C 0.9600
C22 H22A 0.9600
C22 H22B 0.9600
C22 H22C 0.9600
C23 C27 1.411(7)
C23 C24 1.427(7)
C23 H23A 0.9800
C24 C25 1.419(7)
C25 C26 1.418(7)
C25 H25A 0.9800
C26 C27 1.402(7)
C26 H26A 0.9800
C28 H28A 0.9600
C28 H28B 0.9600
C28 H28C 0.9600
C29 H29A 0.9600
C29 H29B 0.9600
C29 H29C 0.9600
C30 H30A 0.9600
C30 H30B 0.9600
C30 H30C 0.9600
C31 H31A 0.9600
C31 H31B 0.9600
C31 H31C 0.9600
C32 H32A 0.9600
C32 H32B 0.9600
C32 H32C 0.9600
C33 H33A 0.9600
C33 H33B 0.9600
C33 H33C 0.9600

loop_
_geom_torsion_atom_site_label_1
_geom_torsion_atom_site_label_2
_geom_torsion_atom_site_label_3
_geom_torsion_atom_site_label_4
_geom_torsion
Cl2 Zr1 C1 C2 175.9(3)
Cl1 Zr1 C1 C2 -87.6(3)
C25 Zr1 C1 C2 39.7(3)
C26 Zr1 C1 C2 68.0(3)
C23 Zr1 C1 C2 92.7(3)
C27 Zr1 C1 C2 96.0(3)
C24 Zr1 C1 C2 44.9(4)
C13 Zr1 C1 C2 -109.7(4)
C7 Zr1 C1 C2 -34.5(3)
C8 Zr1 C1 C2 -74.1(3)
Cl2 Zr1 C1 C13 -74.5(3)
Cl1 Zr1 C1 C13 22.1(4)
C25 Zr1 C1 C13 149.3(3)
C26 Zr1 C1 C13 177.7(3)
C23 Zr1 C1 C13 -157.6(3)
C27 Zr1 C1 C13 -154.3(3)
C24 Zr1 C1 C13 154.6(3)
C7 Zr1 C1 C13 75.1(3)
C2 Zr1 C1 C13 109.7(4)
C8 Zr1 C1 C13 35.6(3)
Cl2 Zr1 C1 C14 49.6(4)
Cl1 Zr1 C1 C14 146.2(3)
C25 Zr1 C1 C14 -86.6(4)
C26 Zr1 C1 C14 -58.3(4)
C23 Zr1 C1 C14 -33.5(5)
C27 Zr1 C1 C14 -30.3(4)
C24 Zr1 C1 C14 -81.4(5)
C13 Zr1 C1 C14 124.1(5)
C7 Zr1 C1 C14 -160.8(5)
C2 Zr1 C1 C14 -126.3(5)
C8 Zr1 C1 C14 159.7(5)
C13 C1 C2 C3 164.2(5)
C14 C1 C2 C3 -3.1(9)
Zr1 C1 C2 C3 -121.2(6)
C13 C1 C2 C7 -13.0(6)
C14 C1 C2 C7 179.7(5)
Zr1 C1 C2 C7 61.6(4)
C13 C1 C2 Zr1 -74.6(3)
C14 C1 C2 Zr1 118.1(5)
Cl2 Zr1 C2 C3 121.4(4)
Cl1 Zr1 C2 C3 -116.4(4)
C1 Zr1 C2 C3 126.3(6)
C25 Zr1 C2 C3 -15.0(4)
C26 Zr1 C2 C3 18.8(4)
C23 Zr1 C2 C3 9.0(5)
C27 Zr1 C2 C3 33.7(5)
C24 Zr1 C2 C3 -23.1(5)
C13 Zr1 C2 C3 166.9(5)
C7 Zr1 C2 C3 -114.5(6)
C8 Zr1 C2 C3 -153.3(5)
Cl2 Zr1 C2 C1 -4.9(3)
Cl1 Zr1 C2 C1 117.3(3)
C25 Zr1 C2 C1 -141.3(3)
C26 Zr1 C2 C1 -107.5(3)
C23 Zr1 C2 C1 -117.2(3)
C27 Zr1 C2 C1 -92.6(3)
C24 Zr1 C2 C1 -149.3(3)
C13 Zr1 C2 C1 40.6(3)
C7 Zr1 C2 C1 119.2(4)
C8 Zr1 C2 C1 80.5(3)
Cl2 Zr1 C2 C7 -124.1(3)
Cl1 Zr1 C2 C7 -1.9(3)
C1 Zr1 C2 C7 -119.2(4)
C25 Zr1 C2 C7 99.6(3)
C26 Zr1 C2 C7 133.3(3)
C23 Zr1 C2 C7 123.6(3)
C27 Zr1 C2 C7 148.2(3)
C24 Zr1 C2 C7 91.5(3)
C13 Zr1 C2 C7 -78.6(3)
C8 Zr1 C2 C7 -38.7(3)
C1 C2 C3 C4 177.4(5)
C7 C2 C3 C4 -5.6(7)
Zr1 C2 C3 C4 85.3(6)
C1 C2 C3 C15 -9.5(9)
C7 C2 C3 C15 167.4(5)
Zr1 C2 C3 C15 -101.6(5)
C2 C3 C4 C5 -2.6(8)
C15 C3 C4 C5 -175.7(5)
C2 C3 C4 C16 178.3(5)
C15 C3 C4 C16 5.2(8)
C3 C4 C5 C6 4.2(8)
C16 C4 C5 C6 -176.7(5)
C3 C4 C5 C17 -177.5(5)
C16 C4 C5 C17 1.6(7)
C4 C5 C6 C7 2.7(7)
C17 C5 C6 C7 -175.5(5)
C4 C5 C6 C18 -172.5(5)
C17 C5 C6 C18 9.3(8)
C5 C6 C7 C2 -10.8(7)
C18 C6 C7 C2 164.3(5)
C5 C6 C7 C8 164.8(5)
C18 C6 C7 C8 -20.1(8)
C5 C6 C7 Zr1 -97.8(5)
C18 C6 C7 Zr1 77.4(5)
C3 C2 C7 C6 12.5(7)
C1 C2 C7 C6 -169.9(4)
Zr1 C2 C7 C6 -112.1(4)
C3 C2 C7 C8 -164.2(4)
C1 C2 C7 C8 13.4(5)
Zr1 C2 C7 C8 71.3(3)
C3 C2 C7 Zr1 124.5(4)
C1 C2 C7 Zr1 -57.9(3)
Cl2 Zr1 C7 C6 -163.2(3)
Cl1 Zr1 C7 C6 -65.5(4)
C1 Zr1 C7 C6 151.2(4)
C25 Zr1 C7 C6 39.6(4)
C26 Zr1 C7 C6 70.4(4)
C23 Zr1 C7 C6 29.3(5)
C27 Zr1 C7 C6 73.8(4)
C24 Zr1 C7 C6 15.5(4)
C13 Zr1 C7 C6 -167.3(4)
C2 Zr1 C7 C6 116.1(5)
C8 Zr1 C7 C6 -132.5(5)
Cl2 Zr1 C7 C2 80.8(3)
Cl1 Zr1 C7 C2 178.4(3)
C1 Zr1 C7 C2 35.1(3)
C25 Zr1 C7 C2 -76.5(3)
C26 Zr1 C7 C2 -45.6(3)
C23 Zr1 C7 C2 -86.7(4)
C27 Zr1 C7 C2 -42.3(4)
C24 Zr1 C7 C2 -100.6(3)
C13 Zr1 C7 C2 76.6(3)
C8 Zr1 C7 C2 111.5(4)
Cl2 Zr1 C7 C8 -30.7(3)
Cl1 Zr1 C7 C8 66.9(3)
C1 Zr1 C7 C8 -76.3(3)
C25 Zr1 C7 C8 172.1(3)
C26 Zr1 C7 C8 -157.1(3)
C23 Zr1 C7 C8 161.8(3)
C27 Zr1 C7 C8 -153.8(3)
C24 Zr1 C7 C8 148.0(3)
C13 Zr1 C7 C8 -34.8(3)
C2 Zr1 C7 C8 -111.5(4)
C6 C7 C8 C13 175.3(5)
C2 C7 C8 C13 -8.7(5)
Zr1 C7 C8 C13 60.9(4)
C6 C7 C8 C9 -14.4(9)
C2 C7 C8 C9 161.6(5)
Zr1 C7 C8 C9 -128.8(6)
C6 C7 C8 Zr1 114.4(6)
C2 C7 C8 Zr1 -69.6(3)
Cl2 Zr1 C8 C13 39.7(3)
Cl1 Zr1 C8 C13 131.7(3)
C1 Zr1 C8 C13 -38.0(3)
C25 Zr1 C8 C13 -127.2(3)
C26 Zr1 C8 C13 -89.0(3)
C23 Zr1 C8 C13 -176.4(6)
C27 Zr1 C8 C13 -62.5(5)
C24 Zr1 C8 C13 -162.7(3)
C7 Zr1 C8 C13 -118.2(4)
C2 Zr1 C8 C13 -79.3(3)
Cl2 Zr1 C8 C9 -72.6(5)
Cl1 Zr1 C8 C9 19.4(5)
C1 Zr1 C8 C9 -150.4(6)
C25 Zr1 C8 C9 120.5(5)
C26 Zr1 C8 C9 158.6(5)
C23 Zr1 C8 C9 71.2(9)
C27 Zr1 C8 C9 -174.8(4)
C24 Zr1 C8 C9 84.9(5)
C13 Zr1 C8 C9 -112.4(6)
C7 Zr1 C8 C9 129.5(6)
C2 Zr1 C8 C9 168.4(6)
Cl2 Zr1 C8 C7 157.9(3)
Cl1 Zr1 C8 C7 -110.1(3)
C1 Zr1 C8 C7 80.2(3)
C25 Zr1 C8 C7 -9.0(3)
C26 Zr1 C8 C7 29.1(4)
C23 Zr1 C8 C7 -58.2(8)
C27 Zr1 C8 C7 55.7(5)
C24 Zr1 C8 C7 -44.5(4)
C13 Zr1 C8 C7 118.2(4)
C2 Zr1 C8 C7 38.9(3)
C13 C8 C9 C10 -12.4(7)
C7 C8 C9 C10 178.2(5)
Zr1 C8 C9 C10 76.6(6)
C13 C8 C9 C19 156.4(5)
C7 C8 C9 C19 -13.0(8)
Zr1 C8 C9 C19 -114.6(5)
C8 C9 C10 C11 8.4(8)
C19 C9 C10 C11 -160.5(5)
C8 C9 C10 C20 -175.1(5)
C19 C9 C10 C20 16.0(8)
C9 C10 C11 C12 0.9(8)
C20 C10 C11 C12 -175.7(5)
C9 C10 C11 C21 176.1(5)
C20 C10 C11 C21 -0.5(8)
C10 C11 C12 C13 -6.0(8)
C21 C11 C12 C13 178.9(5)
C10 C11 C12 C22 168.2(5)
C21 C11 C12 C22 -6.9(8)
C11 C12 C13 C8 1.7(8)
C22 C12 C13 C8 -172.5(5)
C11 C12 C13 C1 179.7(5)
C22 C12 C13 C1 5.5(9)
C11 C12 C13 Zr1 -92.5(5)
C22 C12 C13 Zr1 93.2(5)
C9 C8 C13 C12 7.5(7)
C7 C8 C13 C12 179.2(4)
Zr1 C8 C13 C12 -119.7(5)
C9 C8 C13 C1 -170.9(4)
C7 C8 C13 C1 0.8(6)
Zr1 C8 C13 C1 61.9(3)
C9 C8 C13 Zr1 127.2(4)
C7 C8 C13 Zr1 -61.1(3)
C2 C1 C13 C12 -170.7(5)
C14 C1 C13 C12 -3.2(9)
Zr1 C1 C13 C12 113.4(6)
C2 C1 C13 C8 7.5(6)
C14 C1 C13 C8 175.0(5)
Zr1 C1 C13 C8 -68.4(4)
C2 C1 C13 Zr1 75.9(3)
C14 C1 C13 Zr1 -116.6(5)
Cl2 Zr1 C13 C12 -23.5(4)
Cl1 Zr1 C13 C12 70.2(4)
C1 Zr1 C13 C12 -126.4(6)
C25 Zr1 C13 C12 -168.5(4)
C26 Zr1 C13 C12 -129.2(4)
C23 Zr1 C13 C12 -64.8(8)
C27 Zr1 C13 C12 -91.3(5)
C24 Zr1 C13 C12 162.2(5)
C7 Zr1 C13 C12 153.5(5)
C2 Zr1 C13 C12 -166.1(5)
C8 Zr1 C13 C12 118.0(6)
Cl2 Zr1 C13 C8 -141.6(3)
Cl1 Zr1 C13 C8 -47.9(3)
C1 Zr1 C13 C8 115.5(4)
C25 Zr1 C13 C8 73.4(4)
C26 Zr1 C13 C8 112.8(3)
C23 Zr1 C13 C8 177.2(5)
C27 Zr1 C13 C8 150.6(3)
C24 Zr1 C13 C8 44.2(7)
C7 Zr1 C13 C8 35.5(3)
C2 Zr1 C13 C8 75.9(3)
Cl2 Zr1 C13 C1 102.9(3)
Cl1 Zr1 C13 C1 -163.4(3)
C25 Zr1 C13 C1 -42.1(4)
C26 Zr1 C13 C1 -2.7(4)
C23 Zr1 C13 C1 61.7(7)
C27 Zr1 C13 C1 35.1(4)
C24 Zr1 C13 C1 -71.3(6)
C7 Zr1 C13 C1 -80.0(3)
C2 Zr1 C13 C1 -39.6(3)
C8 Zr1 C13 C1 -115.5(4)
Cl2 Zr1 C23 C27 -78.9(3)
Cl1 Zr1 C23 C27 -173.8(3)
C1 Zr1 C23 C27 6.0(4)
C25 Zr1 C23 C27 79.5(3)
C26 Zr1 C23 C27 37.6(3)
C24 Zr1 C23 C27 117.3(4)
C13 Zr1 C23 C27 -38.1(7)
C7 Zr1 C23 C27 92.2(4)
C2 Zr1 C23 C27 49.6(4)
C8 Zr1 C23 C27 135.8(6)
Cl2 Zr1 C23 C24 163.8(3)
Cl1 Zr1 C23 C24 69.0(3)
C1 Zr1 C23 C24 -111.2(3)
C25 Zr1 C23 C24 -37.8(3)
C26 Zr1 C23 C24 -79.6(3)
C27 Zr1 C23 C24 -117.3(4)
C13 Zr1 C23 C24 -155.3(5)
C7 Zr1 C23 C24 -25.0(4)
C2 Zr1 C23 C24 -67.7(3)
C8 Zr1 C23 C24 18.5(8)
C27 C23 C24 C25 -3.6(6)
Zr1 C23 C24 C25 62.8(3)
C27 C23 C24 Si2 161.3(4)
Zr1 C23 C24 Si2 -132.4(4)
C27 C23 C24 Zr1 -66.4(4)
C31 Si2 C24 C25 -40.8(6)
C33 Si2 C24 C25 -166.4(5)
C32 Si2 C24 C25 77.8(5)
C31 Si2 C24 C23 158.2(4)
C33 Si2 C24 C23 32.6(5)
C32 Si2 C24 C23 -83.3(5)
C31 Si2 C24 Zr1 59.0(4)
C33 Si2 C24 Zr1 -66.6(4)
C32 Si2 C24 Zr1 177.5(3)
Cl2 Zr1 C24 C25 -132.0(3)
Cl1 Zr1 C24 C25 136.7(3)
C1 Zr1 C24 C25 -9.4(4)
C26 Zr1 C24 C25 -38.3(3)
C23 Zr1 C24 C25 -113.9(4)
C27 Zr1 C24 C25 -78.3(3)
C13 Zr1 C24 C25 41.7(7)
C7 Zr1 C24 C25 49.1(3)
C2 Zr1 C24 C25 14.8(3)
C8 Zr1 C24 C25 72.2(4)
Cl2 Zr1 C24 C23 -18.1(3)
Cl1 Zr1 C24 C23 -109.4(3)
C1 Zr1 C24 C23 104.5(3)
C25 Zr1 C24 C23 113.9(4)
C26 Zr1 C24 C23 75.6(3)
C27 Zr1 C24 C23 35.6(3)
C13 Zr1 C24 C23 155.6(5)
C7 Zr1 C24 C23 163.0(3)
C2 Zr1 C24 C23 128.7(3)
C8 Zr1 C24 C23 -173.9(3)
Cl2 Zr1 C24 Si2 102.7(3)
Cl1 Zr1 C24 Si2 11.3(3)
C1 Zr1 C24 Si2 -134.7(3)
C25 Zr1 C24 Si2 -125.3(5)
C26 Zr1 C24 Si2 -163.7(4)
C23 Zr1 C24 Si2 120.8(5)
C27 Zr1 C24 Si2 156.4(4)
C13 Zr1 C24 Si2 -83.7(6)
C7 Zr1 C24 Si2 -76.2(4)
C2 Zr1 C24 Si2 -110.5(3)
C8 Zr1 C24 Si2 -53.1(4)
C23 C24 C25 C26 3.3(6)
Si2 C24 C25 C26 -160.4(4)
Zr1 C24 C25 C26 68.4(4)
C23 C24 C25 Zr1 -65.1(3)
Si2 C24 C25 Zr1 131.2(4)
Cl2 Zr1 C25 C26 -45.3(4)
Cl1 Zr1 C25 C26 -158.2(3)
C1 Zr1 C25 C26 59.9(3)
C23 Zr1 C25 C26 -76.0(3)
C27 Zr1 C25 C26 -36.2(3)
C24 Zr1 C25 C26 -113.5(4)
C13 Zr1 C25 C26 82.5(4)
C7 Zr1 C25 C26 112.3(3)
C2 Zr1 C25 C26 80.5(3)
C8 Zr1 C25 C26 117.1(3)
Cl2 Zr1 C25 C24 68.2(3)
Cl1 Zr1 C25 C24 -44.6(3)
C1 Zr1 C25 C24 173.5(3)
C26 Zr1 C25 C24 113.5(4)
C23 Zr1 C25 C24 37.5(3)
C27 Zr1 C25 C24 77.3(3)
C13 Zr1 C25 C24 -164.0(3)
C7 Zr1 C25 C24 -134.2(3)
C2 Zr1 C25 C24 -166.0(3)
C8 Zr1 C25 C24 -129.4(3)
C24 C25 C26 C27 -2.0(6)
Zr1 C25 C26 C27 68.7(4)
C24 C25 C26 Zr1 -70.7(4)
Cl2 Zr1 C26 C27 32.0(3)
Cl1 Zr1 C26 C27 -85.0(3)
C1 Zr1 C26 C27 121.0(3)
C25 Zr1 C26 C27 -115.6(4)
C23 Zr1 C26 C27 -37.5(3)
C24 Zr1 C26 C27 -78.0(3)
C13 Zr1 C26 C27 122.5(3)
C7 Zr1 C26 C27 175.3(3)
C2 Zr1 C26 C27 152.2(3)
C8 Zr1 C26 C27 160.1(3)
Cl2 Zr1 C26 C25 147.6(3)
Cl1 Zr1 C26 C25 30.6(4)
C1 Zr1 C26 C25 -123.4(3)
C23 Zr1 C26 C25 78.1(3)
C27 Zr1 C26 C25 115.6(4)
C24 Zr1 C26 C25 37.6(3)
C13 Zr1 C26 C25 -121.8(3)
C7 Zr1 C26 C25 -69.1(3)
C2 Zr1 C26 C25 -92.2(3)
C8 Zr1 C26 C25 -84.3(3)
C25 C26 C27 C23 -0.2(6)
Zr1 C26 C27 C23 65.8(3)
C25 C26 C27 Si1 163.7(4)
Zr1 C26 C27 Si1 -130.4(4)
C25 C26 C27 Zr1 -65.9(4)
C24 C23 C27 C26 2.3(6)
Zr1 C23 C27 C26 -64.1(3)
C24 C23 C27 Si1 -162.1(4)
Zr1 C23 C27 Si1 131.4(4)
C24 C23 C27 Zr1 66.4(4)
C30 Si1 C27 C26 48.3(5)
C28 Si1 C27 C26 -70.4(5)
C29 Si1 C27 C26 173.2(5)
C30 Si1 C27 C23 -150.6(4)
C28 Si1 C27 C23 90.7(5)
C29 Si1 C27 C23 -25.7(5)
C30 Si1 C27 Zr1 -50.8(4)
C28 Si1 C27 Zr1 -169.5(4)
C29 Si1 C27 Zr1 74.1(4)
Cl2 Zr1 C27 C26 -149.2(3)
Cl1 Zr1 C27 C26 121.4(3)
C1 Zr1 C27 C26 -61.8(3)
C25 Zr1 C27 C26 37.4(3)
C23 Zr1 C27 C26 113.9(4)
C24 Zr1 C27 C26 77.9(3)
C13 Zr1 C27 C26 -80.9(4)
C7 Zr1 C27 C26 -6.2(4)
C2 Zr1 C27 C26 -28.0(3)
C8 Zr1 C27 C26 -41.6(5)
Cl2 Zr1 C27 C23 97.0(3)
Cl1 Zr1 C27 C23 7.6(3)
C1 Zr1 C27 C23 -175.7(3)
C25 Zr1 C27 C23 -76.4(3)
C26 Zr1 C27 C23 -113.9(4)
C24 Zr1 C27 C23 -36.0(3)
C13 Zr1 C27 C23 165.2(3)
C7 Zr1 C27 C23 -120.1(3)
C2 Zr1 C27 C23 -141.8(3)
C8 Zr1 C27 C23 -155.5(4)
Cl2 Zr1 C27 Si1 -25.1(3)
Cl1 Zr1 C27 Si1 -114.5(3)
C1 Zr1 C27 Si1 62.3(4)
C25 Zr1 C27 Si1 161.5(4)
C26 Zr1 C27 Si1 124.1(5)
C23 Zr1 C27 Si1 -122.1(5)
C24 Zr1 C27 Si1 -158.0(4)
C13 Zr1 C27 Si1 43.2(4)
C7 Zr1 C27 Si1 117.9(3)
C2 Zr1 C27 Si1 96.1(3)
C8 Zr1 C27 Si1 82.5(5)
